data_7153691
loop_
_publ_author_name
'Carroccia, Laura'
'Degennaro, Leonardo'
'Romanazzi, Giuseppe'
'Cuocci, Corrado'
'Pisano, Luisa'
'Luisi, Renzo'

_publ_section_title
;
 Straightforward access to 4-membered sulfurated heterocycles: introducing
 a strategy for the single and double functionalization of thietane
 1-oxide.
;
_journal_issue 14
_journal_name_full 'Organic &amp; biomolecular chemistry'
_journal_page_first 2180
_journal_page_last 2184
_journal_paper_doi 10.1039/c4ob00173g
_journal_volume 12
_journal_year 2014
_chemical_formula_sum 'C15 H26 O3 S'
_chemical_formula_weight 286.42
_chemical_name_systematic
;
 ?
;
_space_group_IT_number 1
_symmetry_space_group_name_Hall 'P 1'
_symmetry_space_group_name_H-M 'P 1'
_atom_sites_solution_hydrogens geom
_atom_sites_solution_primary direct
_atom_sites_solution_secondary difmap
_audit_creation_method SHELXL-97
_cell_angle_alpha 86.64
_cell_angle_beta 88.36
_cell_angle_gamma 65.80
_cell_formula_units_Z 1
_cell_length_a 5.290
_cell_length_b 6.432
_cell_length_c 12.429
_cell_measurement_temperature 293(2)
_cell_volume 385.068
_computing_structure_refinement 'SHELXL-97 (Sheldrick, 1997)'
_diffrn_ambient_temperature 293(2)
_diffrn_measured_fraction_theta_full 0.976
_diffrn_measured_fraction_theta_max 0.976
_diffrn_radiation_monochromator graphite
_diffrn_radiation_source 'fine-focus sealed tube'
_diffrn_radiation_type MoK\a
_diffrn_radiation_wavelength 0.71073
_diffrn_reflns_av_R_equivalents 0.0594
_diffrn_reflns_av_sigmaI/netI 0.0930
_diffrn_reflns_limit_h_max 6
_diffrn_reflns_limit_h_min -6
_diffrn_reflns_limit_k_max 7
_diffrn_reflns_limit_k_min -8
_diffrn_reflns_limit_l_max 16
_diffrn_reflns_limit_l_min -15
_diffrn_reflns_number 4563
_diffrn_reflns_theta_full 27.46
_diffrn_reflns_theta_max 27.46
_diffrn_reflns_theta_min 5.24
_exptl_absorpt_coefficient_mu 0.212
_exptl_crystal_density_diffrn 1.235
_exptl_crystal_density_method 'not measured'
_exptl_crystal_F_000 156
_refine_diff_density_max 0.380
_refine_diff_density_min -0.280
_refine_diff_density_rms 0.065
_refine_ls_abs_structure_details 'Flack H D (1983), Acta Cryst. A39, 876-881'
_refine_ls_abs_structure_Flack 0.52(12)
_refine_ls_extinction_method none
_refine_ls_goodness_of_fit_ref 0.944
_refine_ls_hydrogen_treatment mixed
_refine_ls_matrix_type full
_refine_ls_number_parameters 174
_refine_ls_number_reflns 3004
_refine_ls_number_restraints 3
_refine_ls_restrained_S_all 0.943
_refine_ls_R_factor_all 0.0857
_refine_ls_R_factor_gt 0.0663
_refine_ls_shift/su_max 0.000
_refine_ls_shift/su_mean 0.000
_refine_ls_structure_factor_coef Fsqd
_refine_ls_weighting_details 'calc w=1/[\s^2^(Fo^2^)+(0.1140P)^2^+0.0000P] where P=(Fo^2^+2Fc^2^)/3'
_refine_ls_weighting_scheme calc
_refine_ls_wR_factor_gt 0.1611
_refine_ls_wR_factor_ref 0.1777
_reflns_number_gt 2352
_reflns_number_total 3004
_reflns_threshold_expression >2sigma(I)
_cod_data_source_file c4ob00173g2.cif
_cod_data_source_block shelxl
_cod_original_cell_volume 385.1
_cod_database_code 7153691

loop_
_symmetry_equiv_pos_as_xyz
'x, y, z'

loop_
_atom_site_label
_atom_site_type_symbol
_atom_site_fract_x
_atom_site_fract_y
_atom_site_fract_z
_atom_site_U_iso_or_equiv
_atom_site_adp_type
_atom_site_occupancy
_atom_site_symmetry_multiplicity
_atom_site_calc_flag
_atom_site_refinement_flags
S1 S 0.06687(17) 0.56702(14) 0.15020(9) 0.0462(3) Uani 1 1 d .
O1 O 0.5372(5) 0.1796(4) 0.0403(2) 0.0421(6) Uani 1 1 d .
H1 H 0.6196 0.0455 0.0610 0.063 Uiso 1 1 calc R
O2 O -0.3723(5) 0.5090(5) 0.3161(2) 0.0492(7) Uani 1 1 d .
H2 H -0.4107 0.6103 0.2683 0.074 Uiso 1 1 calc R
C1 C 0.2686(7) 0.2168(5) 0.0021(3) 0.0319(7) Uani 1 1 d .
C2 C -0.1026(7) 0.4615(6) 0.3586(3) 0.0333(7) Uani 1 1 d .
C3 C 0.1163(8) 0.3694(5) 0.2711(3) 0.0381(8) Uani 1 1 d .
H3 H 0.3009 0.3277 0.3013 0.046 Uiso 1 1 calc R
C4 C -0.0957(10) 0.6749(7) 0.4042(3) 0.0460(10) Uani 1 1 d .
H4A H 0.0906 0.6410 0.4282 0.055 Uiso 1 1 calc R
H4B H -0.1433 0.7953 0.3478 0.055 Uiso 1 1 calc R
C5 C 0.1134(10) 0.1616(9) 0.2068(3) 0.0546(11) Uani 1 1 d .
H5A H -0.0374 0.1190 0.2282 0.066 Uiso 1 1 calc R
H5B H 0.2890 0.0290 0.2091 0.066 Uiso 1 1 calc R
C6 C 0.2638(8) -0.0032(6) -0.0363(3) 0.0421(8) Uani 1 1 d .
H6A H 0.3210 -0.1194 0.0221 0.050 Uiso 1 1 calc R
H6B H 0.0761 0.0247 -0.0560 0.050 Uiso 1 1 calc R
C7 C 0.2033(9) 0.3957(7) -0.0900(3) 0.0443(9) Uani 1 1 d .
H7A H 0.0128 0.4416 -0.1121 0.053 Uiso 1 1 calc R
H7B H 0.2213 0.5292 -0.0651 0.053 Uiso 1 1 calc R
C8 C 0.0596(7) 0.3102(6) 0.0931(3) 0.0391(8) Uani 1 1 d .
H8 H -0.1275 0.3443 0.0675 0.047 Uiso 1 1 calc R
C9 C -0.0516(9) 0.2775(6) 0.4487(3) 0.0431(8) Uani 1 1 d .
H9A H 0.1372 0.2262 0.4739 0.052 Uiso 1 1 calc R
H9B H -0.0712 0.1478 0.4200 0.052 Uiso 1 1 calc R
O3 O -0.2251(7) 0.7520(5) 0.1483(3) 0.0629(9) Uani 1 1 d .
C11 C 0.4550(10) -0.0890(7) -0.1325(4) 0.0548(11) Uani 1 1 d .
H11A H 0.4395 -0.2236 -0.1572 0.066 Uiso 1 1 calc R
H11B H 0.6452 -0.1325 -0.1106 0.066 Uiso 1 1 calc R
C12 C 0.3942(11) 0.3093(8) -0.1868(4) 0.0590(12) Uani 1 1 d .
H12A H 0.5826 0.2801 -0.1675 0.071 Uiso 1 1 calc R
H12B H 0.3372 0.4253 -0.2453 0.071 Uiso 1 1 calc R
C13 C -0.2492(11) 0.3598(8) 0.5434(3) 0.0576(11) Uani 1 1 d .
H13A H -0.4368 0.3954 0.5205 0.069 Uiso 1 1 calc R
H13B H -0.2008 0.2394 0.5998 0.069 Uiso 1 1 calc R
C14 C -0.2977(12) 0.7574(9) 0.4985(4) 0.0660(14) Uani 1 1 d .
H14A H -0.4858 0.8042 0.4732 0.079 Uiso 1 1 calc R
H14B H -0.2829 0.8888 0.5274 0.079 Uiso 1 1 calc R
C15 C -0.2360(16) 0.5691(9) 0.5871(4) 0.0771(17) Uani 1 1 d .
H15A H -0.0530 0.5302 0.6161 0.093 Uiso 1 1 calc R
H15B H -0.3698 0.6234 0.6451 0.093 Uiso 1 1 calc R
C16 C 0.3854(13) 0.0905(9) -0.2242(4) 0.0696(15) Uani 1 1 d .
H16A H 0.2019 0.1234 -0.2511 0.083 Uiso 1 1 calc R
H16B H 0.5170 0.0328 -0.2827 0.083 Uiso 1 1 calc R

loop_
_atom_site_aniso_label
_atom_site_aniso_U_11
_atom_site_aniso_U_22
_atom_site_aniso_U_33
_atom_site_aniso_U_23
_atom_site_aniso_U_13
_atom_site_aniso_U_12
S1 0.0583(6) 0.0390(5) 0.0451(5) -0.0005(3) 0.0022(4) -0.0242(4)
O1 0.0316(13) 0.0397(14) 0.0554(16) 0.0018(11) -0.0062(11) -0.0152(11)
O2 0.0355(14) 0.0607(18) 0.0551(17) 0.0048(13) -0.0121(11) -0.0238(13)
C1 0.0292(16) 0.0271(16) 0.0405(18) 0.0012(12) -0.0035(13) -0.0127(14)
C2 0.0327(17) 0.0338(17) 0.0361(18) -0.0006(13) -0.0016(13) -0.0165(14)
C3 0.045(2) 0.0289(17) 0.0417(19) 0.0057(13) -0.0007(15) -0.0175(16)
C4 0.063(3) 0.041(2) 0.042(2) -0.0032(16) 0.0008(17) -0.029(2)
C5 0.055(3) 0.072(3) 0.036(2) -0.0217(18) 0.0170(18) -0.024(2)
C6 0.050(2) 0.0384(19) 0.045(2) -0.0002(14) -0.0037(16) -0.0247(17)
C7 0.054(2) 0.035(2) 0.042(2) 0.0044(15) -0.0028(17) -0.0164(18)
C8 0.037(2) 0.0380(19) 0.045(2) -0.0054(15) 0.0050(15) -0.0184(16)
C9 0.056(2) 0.0328(18) 0.0412(19) 0.0040(14) -0.0033(16) -0.0192(17)
O3 0.072(2) 0.0405(16) 0.0553(17) 0.0038(12) -0.0051(15) -0.0029(15)
C11 0.073(3) 0.042(2) 0.056(2) -0.0173(17) 0.014(2) -0.028(2)
C12 0.083(3) 0.050(3) 0.043(2) 0.0036(18) 0.011(2) -0.027(2)
C13 0.083(3) 0.052(2) 0.045(2) 0.0013(17) 0.010(2) -0.036(2)
C14 0.092(4) 0.050(3) 0.058(3) -0.016(2) 0.024(2) -0.031(3)
C15 0.130(5) 0.066(3) 0.046(3) -0.013(2) 0.019(3) -0.052(3)
C16 0.109(4) 0.064(3) 0.042(2) -0.010(2) 0.015(2) -0.041(3)

loop_
_atom_type_symbol
_atom_type_description
_atom_type_scat_dispersion_real
_atom_type_scat_dispersion_imag
_atom_type_scat_source
C C 0.0033 0.0016 'International Tables Vol C Tables 4.2.6.8 and 6.1.1.4'
H H 0.0000 0.0000 'International Tables Vol C Tables 4.2.6.8 and 6.1.1.4'
O O 0.0106 0.0060 'International Tables Vol C Tables 4.2.6.8 and 6.1.1.4'
S S 0.1246 0.1234 'International Tables Vol C Tables 4.2.6.8 and 6.1.1.4'

loop_
_geom_angle_atom_site_label_1
_geom_angle_atom_site_label_2
_geom_angle_atom_site_label_3
_geom_angle
O3 S1 C8 108.25(18)
O3 S1 C3 110.32(17)
C8 S1 C3 77.15(15)
O1 C1 C7 106.3(3)
O1 C1 C8 108.3(3)
C7 C1 C8 109.4(3)
O1 C1 C6 111.4(3)
C7 C1 C6 110.7(3)
C8 C1 C6 110.7(3)
O2 C2 C3 109.8(3)
O2 C2 C9 106.0(3)
C3 C2 C9 109.2(3)
O2 C2 C4 110.9(3)
C3 C2 C4 111.0(3)
C9 C2 C4 109.8(3)
C2 C3 C5 116.8(3)
C2 C3 S1 114.5(2)
C5 C3 S1 95.6(2)
C14 C4 C2 111.5(3)
C3 C5 C8 91.8(3)
C11 C6 C1 111.4(3)
C12 C7 C1 112.3(3)
C1 C8 C5 118.1(3)
C1 C8 S1 113.5(2)
C5 C8 S1 95.4(3)
C2 C9 C13 113.0(3)
C6 C11 C16 111.7(4)
C7 C12 C16 110.8(4)
C15 C13 C9 110.8(4)
C4 C14 C15 110.8(4)
C13 C15 C14 110.6(4)
C11 C16 C12 110.8(4)

loop_
_geom_bond_atom_site_label_1
_geom_bond_atom_site_label_2
_geom_bond_distance
S1 O3 1.515(3)
S1 C8 1.851(4)
S1 C3 1.863(3)
O1 C1 1.432(4)
O2 C2 1.440(4)
C1 C7 1.515(5)
C1 C8 1.526(5)
C1 C6 1.529(5)
C2 C3 1.521(5)
C2 C9 1.526(5)
C2 C4 1.530(5)
C3 C5 1.602(6)
C4 C14 1.528(6)
C5 C8 1.622(6)
C6 C11 1.519(6)
C7 C12 1.525(6)
C9 C13 1.519(6)
C11 C16 1.513(7)
C12 C16 1.526(7)
C13 C15 1.509(7)
C14 C15 1.525(7)
